data_7700234
loop_
_publ_author_name
'Miao, Hao'
'Li, Hong-Qing'
'Shen, Fu-Xing'
'Wei, Hai-Yan'
'Wang, Bao-Lin'
'Wang, Xin-Yi'

_publ_section_title
;
 A family of lanthanide complexes with a bis-tridentate nitronyl nitroxide
 radical: syntheses, structures and magnetic properties.
;
_journal_issue 27
_journal_name_full 'Dalton transactions (Cambridge, England : 2003)'
_journal_page_first 10337
_journal_page_last 10345
_journal_paper_doi 10.1039/c9dt01397k
_journal_volume 48
_journal_year 2019
_chemical_formula_sum 'C36 H24 F18 N6 O8 Tb'
_chemical_formula_weight 1169.53
_space_group_crystal_system monoclinic
_space_group_IT_number 14
_space_group_name_Hall '-P 2yn'
_space_group_name_H-M_alt 'P 1 21/n 1'
_symmetry_space_group_name_Hall '-P 2yn'
_symmetry_space_group_name_H-M 'P 1 21/n 1'
_atom_sites_solution_hydrogens geom
_audit_creation_method SHELXL-2018/3
_audit_update_record
;
2019-06-01 deposited with the CCDC.    2019-06-10 downloaded from the CCDC.
;
_cell_angle_alpha 90
_cell_angle_beta 90.5860(10)
_cell_angle_gamma 90
_cell_formula_units_Z 4
_cell_length_a 11.9625(6)
_cell_length_b 21.3247(12)
_cell_length_c 16.6539(9)
_cell_measurement_reflns_used 9849
_cell_measurement_temperature 296(2)
_cell_measurement_theta_max 27.4888
_cell_measurement_theta_min 2.3129
_cell_volume 4248.1(4)
_computing_cell_refinement 'Bruker SAINT'
_computing_data_collection 'Bruker APEX2'
_computing_data_reduction 'Bruker SAINT'
_computing_molecular_graphics Diamond
_computing_publication_material 'Bruker SHELXTL'
_computing_structure_refinement 'SHELXL-2018/3 (Sheldrick, 2018)'
_computing_structure_solution 'SHELXT 2014/4 (Sheldrick, 2014)'
_diffrn_ambient_temperature 296(2)
_diffrn_measured_fraction_theta_full 0.984
_diffrn_measured_fraction_theta_max 0.985
_diffrn_measurement_device_type 'Bruker APEX-II CCD'
_diffrn_measurement_method '\f and \w scans'
_diffrn_radiation_type MoK\a
_diffrn_radiation_wavelength 0.71073
_diffrn_reflns_av_R_equivalents 0.0310
_diffrn_reflns_av_unetI/netI 0.0306
_diffrn_reflns_Laue_measured_fraction_full 0.984
_diffrn_reflns_Laue_measured_fraction_max 0.985
_diffrn_reflns_limit_h_max 15
_diffrn_reflns_limit_h_min -15
_diffrn_reflns_limit_k_max 27
_diffrn_reflns_limit_k_min -17
_diffrn_reflns_limit_l_max 21
_diffrn_reflns_limit_l_min -20
_diffrn_reflns_number 34588
_diffrn_reflns_point_group_measured_fraction_full 0.984
_diffrn_reflns_point_group_measured_fraction_max 0.985
_diffrn_reflns_theta_full 25.242
_diffrn_reflns_theta_max 27.489
_diffrn_reflns_theta_min 2.294
_diffrn_source '\f and \w scans'
_exptl_absorpt_coefficient_mu 1.802
_exptl_absorpt_correction_T_max 0.806
_exptl_absorpt_correction_T_min 0.763
_exptl_absorpt_correction_type multi-scan
_exptl_crystal_colour violet
_exptl_crystal_density_diffrn 1.829
_exptl_crystal_description block
_exptl_crystal_F_000 2292
_exptl_crystal_size_max 0.150
_exptl_crystal_size_mid 0.130
_exptl_crystal_size_min 0.120
_refine_diff_density_max 1.421
_refine_diff_density_min -1.686
_refine_diff_density_rms 0.165
_refine_ls_extinction_method none
_refine_ls_goodness_of_fit_ref 1.056
_refine_ls_hydrogen_treatment constr
_refine_ls_matrix_type full
_refine_ls_number_parameters 727
_refine_ls_number_reflns 9624
_refine_ls_number_restraints 1008
_refine_ls_restrained_S_all 1.020
_refine_ls_R_factor_all 0.0422
_refine_ls_R_factor_gt 0.0362
_refine_ls_shift/su_max 0.004
_refine_ls_shift/su_mean 0.000
_refine_ls_structure_factor_coef Fsqd
_refine_ls_weighting_details 'w=1/[\s^2^(Fo^2^)+(0.1005P)^2^+4.7963P] where P=(Fo^2^+2Fc^2^)/3'
_refine_ls_weighting_scheme calc
_refine_ls_wR_factor_gt 0.1284
_refine_ls_wR_factor_ref 0.1368
_reflns_Friedel_coverage 0.000
_reflns_number_gt 8444
_reflns_number_total 9624
_reflns_threshold_expression 'I > 2\s(I)'
_cod_data_source_file c9dt01397k2.cif
_cod_data_source_block 2Tb
_cod_depositor_comments
;
The following automatic conversions were performed:

'_exptl_absorpt_correction_type' value 'multi-Scan' changed to
'multi-scan' according to
/home/data/users/saulius/crontab/automatic-downloads/rss-feeds/RSC/lib/dictionaries/cif_core.dic
dictionary named 'cif_core.dic' version 2.4.2 from 2011-04-26.

Automatic conversion script
Id: cif_fix_values 4973 2017-02-22 13:04:09Z antanas 

 Adding full bibliography for 7700232--7700242.cif.
;
_cod_database_code 7700234
_shelx_shelxl_version_number 2018/3
_shelx_space_group_comment
;
The symmetry employed for this shelxl refinement is uniquely defined
by the following loop, which should always be used as a source of
symmetry information in preference to the above space-group names.
They are only intended as comments.
;
_shelx_estimated_absorpt_t_min 0.774
_shelx_estimated_absorpt_t_max 0.813

loop_
_space_group_symop_operation_xyz
'x, y, z'
'-x+1/2, y+1/2, -z+1/2'
'-x, -y, -z'
'x-1/2, -y-1/2, z-1/2'

loop_
_atom_site_label
_atom_site_type_symbol
_atom_site_fract_x
_atom_site_fract_y
_atom_site_fract_z
_atom_site_U_iso_or_equiv
_atom_site_adp_type
_atom_site_occupancy
_atom_site_site_symmetry_order
_atom_site_calc_flag
_atom_site_refinement_flags_posn
_atom_site_refinement_flags_adp
_atom_site_refinement_flags_occupancy
_atom_site_disorder_assembly
_atom_site_disorder_group
Tb01 Tb 0.30722(2) 0.64041(2) 0.25173(2) 0.01489(8) Uani 1 1 d . . . . .
F1 F 0.0050(8) 0.8077(4) 0.3046(7) 0.0463(18) Uani 0.81(4) 1 d D U P A 1
F1A F -0.032(3) 0.7568(19) 0.1814(17) 0.038(5) Uani 0.19(4) 1 d D U P A 2
F2 F -0.1309(8) 0.7459(7) 0.2759(8) 0.052(2) Uani 0.81(4) 1 d D U P A 1
F2A F 0.020(3) 0.8146(15) 0.277(3) 0.049(7) Uani 0.19(4) 1 d D U P A 2
F3 F -0.0159(9) 0.7735(6) 0.1847(4) 0.0467(18) Uani 0.81(4) 1 d D U P A 1
F3A F -0.123(4) 0.757(2) 0.289(3) 0.036(6) Uani 0.19(4) 1 d D U P A 2
F4 F 0.0771(9) 0.5491(7) 0.4680(7) 0.047(2) Uani 0.81(4) 1 d D U P A 1
F4A F -0.084(3) 0.553(3) 0.410(4) 0.035(6) Uani 0.19(4) 1 d D U P A 2
F5 F -0.0879(8) 0.5628(8) 0.4174(10) 0.041(2) Uani 0.81(4) 1 d D U P A 1
F5A F 0.051(4) 0.4945(16) 0.384(2) 0.038(6) Uani 0.19(4) 1 d D U P A 2
F6 F 0.0217(10) 0.4937(4) 0.3679(8) 0.048(2) Uani 0.81(4) 1 d D U P A 1
F6A F 0.069(4) 0.565(2) 0.472(3) 0.036(5) Uani 0.19(4) 1 d D U P A 2
F7 F 0.4923(9) 0.8376(6) 0.3243(5) 0.064(2) Uani 0.83(3) 1 d D U P B 1
F7A F 0.623(2) 0.831(2) 0.231(3) 0.065(7) Uani 0.17(3) 1 d D U P B 2
F8 F 0.5241(11) 0.8765(4) 0.2091(6) 0.083(3) Uani 0.83(3) 1 d D U P B 1
F8A F 0.517(4) 0.832(3) 0.332(2) 0.048(7) Uani 0.17(3) 1 d D U P B 2
F9 F 0.6308(4) 0.8059(5) 0.2575(4) 0.0550(17) Uani 0.83(3) 1 d D U P B 1
F9A F 0.470(4) 0.8801(15) 0.227(2) 0.071(7) Uani 0.17(3) 1 d D U P B 2
F10 F 0.4518(8) 0.7642(3) -0.0362(2) 0.070(2) Uani 0.906(17) 1 d D U P C 1
F10A F 0.515(3) 0.704(2) -0.017(2) 0.045(9) Uiso 0.094(17) 1 d D U P C 2
F11 F 0.3322(3) 0.69038(17) -0.03791(16) 0.0526(8) Uani 1 1 d D . . . .
F12 F 0.5037(4) 0.6698(3) -0.0168(2) 0.0592(17) Uani 0.906(17) 1 d D U P C 1
F12A F 0.405(3) 0.7805(18) -0.027(3) 0.046(10) Uiso 0.094(17) 1 d D U P C 2
F13 F 0.2587(7) 0.4055(2) 0.2408(3) 0.0830(17) Uani 0.806(7) 1 d D U P D 1
F13A F 0.351(2) 0.4182(10) 0.1091(14) 0.0830(17) Uani 0.194(7) 1 d D U P D 2
F14 F 0.3899(3) 0.42193(19) 0.1619(5) 0.0758(18) Uani 0.806(7) 1 d D U P D 1
F14A F 0.1988(14) 0.3907(9) 0.1605(18) 0.0758(18) Uani 0.194(7) 1 d D U P D 2
F15 F 0.2329(6) 0.3942(2) 0.1162(4) 0.0764(16) Uani 0.806(7) 1 d D U P D 1
F15A F 0.337(2) 0.4130(9) 0.2333(13) 0.0764(16) Uani 0.194(7) 1 d D U P D 2
F16 F -0.0344(3) 0.64272(13) 0.0836(2) 0.0478(8) Uani 1 1 d . . . E 1
F17 F 0.0573(2) 0.6000(2) -0.01213(17) 0.0594(9) Uani 1 1 d . . . F 1
F18 F -0.0558(2) 0.54553(15) 0.05733(17) 0.0433(7) Uani 1 1 d . . . G 1
O1 O 0.6183(3) 0.41812(15) 0.29313(19) 0.0366(7) Uani 1 1 d . . . . .
O2 O 0.4984(2) 0.61870(13) 0.22670(16) 0.0230(5) Uani 1 1 d . . . . .
O3 O 0.3514(2) 0.67387(14) 0.11935(15) 0.0263(6) Uani 1 1 d . . . . .
O4 O 0.4045(2) 0.73690(13) 0.26085(16) 0.0229(5) Uani 1 1 d . . . . .
O5 O 0.1537(2) 0.71156(12) 0.26414(15) 0.0201(5) Uani 1 1 d . . . . .
O6 O 0.16788(19) 0.58592(11) 0.32290(15) 0.0188(5) Uani 1 1 d . . . . .
O7 O 0.1575(2) 0.62329(14) 0.15427(16) 0.0237(5) Uani 1 1 d . . . . .
O8 O 0.3138(2) 0.53493(12) 0.20466(15) 0.0217(5) Uani 1 1 d . . . . .
N1 N 0.6064(3) 0.47052(16) 0.25893(18) 0.0225(6) Uani 1 1 d . . . . .
N2 N 0.5502(2) 0.56542(15) 0.22839(17) 0.0189(6) Uani 1 1 d . . . . .
N3 N 0.4487(2) 0.46342(15) 0.38656(18) 0.0213(6) Uani 1 1 d . . . . .
N4 N 0.4043(2) 0.57036(15) 0.36322(17) 0.0185(6) Uani 1 1 d . . . . .
C6 C 0.3980(5) 0.3475(2) 0.4547(3) 0.0441(12) Uani 1 1 d . . . . .
H6 H 0.419873 0.348165 0.401274 0.053 Uiso 1 1 calc R U . . .
N6 N 0.3059(3) 0.67790(15) 0.39995(18) 0.0210(6) Uani 1 1 d . . . . .
C1 C 0.4558(3) 0.51633(17) 0.3461(2) 0.0181(6) Uani 1 1 d . . . . .
C2 C 0.3534(3) 0.57278(18) 0.4352(2) 0.0191(7) Uani 1 1 d . . . . .
C3 C 0.3432(3) 0.51996(18) 0.4829(2) 0.0216(7) Uani 1 1 d . . . . .
H3 H 0.307969 0.521702 0.532379 0.026 Uiso 1 1 calc R U . . .
C4 C 0.3876(3) 0.46428(18) 0.4541(2) 0.0212(7) Uani 1 1 d . . . . .
C5 C 0.3752(3) 0.4032(2) 0.4954(2) 0.0258(7) Uani 1 1 d . . . . .
N5 N 0.3434(3) 0.40511(18) 0.5722(2) 0.0282(7) Uani 1 1 d . . . . .
C7 C 0.3344(4) 0.3505(2) 0.6098(3) 0.0343(10) Uani 1 1 d . . . . .
H7 H 0.312607 0.350885 0.663259 0.041 Uiso 1 1 calc R U . . .
C8 C 0.3556(4) 0.2929(2) 0.5743(3) 0.0437(11) Uani 1 1 d . . . . .
H8 H 0.348534 0.255922 0.603387 0.052 Uiso 1 1 calc R U . . .
C9 C 0.3872(6) 0.2916(3) 0.4953(4) 0.0561(15) Uani 1 1 d . . . . .
H9 H 0.401142 0.253722 0.469663 0.067 Uiso 1 1 calc R U . . .
C10 C 0.3149(3) 0.63578(17) 0.4597(2) 0.0209(7) Uani 1 1 d . . . . .
C11 C 0.2986(4) 0.6517(2) 0.5398(2) 0.0293(8) Uani 1 1 d . . . . .
H11 H 0.306198 0.621573 0.579929 0.035 Uiso 1 1 calc R U . . .
C12 C 0.2712(4) 0.7124(2) 0.5589(2) 0.0331(9) Uani 1 1 d . . . . .
H12 H 0.258690 0.723676 0.612028 0.040 Uiso 1 1 calc R U . . .
C13 C 0.2624(3) 0.7567(2) 0.4982(2) 0.0301(8) Uani 1 1 d . . . . .
H13 H 0.245369 0.798301 0.509742 0.036 Uiso 1 1 calc R U . . .
C14 C 0.2797(3) 0.73725(19) 0.4194(2) 0.0261(8) Uani 1 1 d . . . . .
H14 H 0.272785 0.766657 0.378453 0.031 Uiso 1 1 calc R U . . .
C15 C 0.5332(3) 0.51710(17) 0.2774(2) 0.0195(6) Uani 1 1 d . . . . .
C16 C 0.6312(3) 0.55047(19) 0.1624(2) 0.0238(7) Uani 1 1 d . . . . .
C17 C 0.6910(3) 0.49211(19) 0.1987(2) 0.0239(7) Uani 1 1 d . . . . .
C18 C 0.7157(4) 0.4396(2) 0.1405(3) 0.0384(10) Uani 1 1 d . . . . .
H18A H 0.769710 0.453543 0.102163 0.058 Uiso 1 1 calc R U . . .
H18B H 0.745031 0.404184 0.169451 0.058 Uiso 1 1 calc R U . . .
H18C H 0.648136 0.427643 0.112928 0.058 Uiso 1 1 calc R U . . .
C19 C 0.7953(3) 0.5090(3) 0.2488(3) 0.0352(10) Uani 1 1 d . . . . .
H19A H 0.853280 0.523356 0.213812 0.053 Uiso 1 1 calc R U . . .
H19B H 0.777007 0.541669 0.286119 0.053 Uiso 1 1 calc R U . . .
H19C H 0.820674 0.472697 0.277641 0.053 Uiso 1 1 calc R U . . .
C20 C 0.7033(4) 0.6072(2) 0.1463(3) 0.0360(10) Uani 1 1 d . . . . .
H20A H 0.754935 0.597682 0.104275 0.054 Uiso 1 1 calc R U . . .
H20B H 0.656769 0.641720 0.130194 0.054 Uiso 1 1 calc R U . . .
H20C H 0.743999 0.618140 0.194267 0.054 Uiso 1 1 calc R U . . .
C21 C 0.5582(4) 0.5355(2) 0.0887(2) 0.0363(10) Uani 1 1 d . . . . .
H21A H 0.605188 0.525503 0.044051 0.054 Uiso 1 1 calc R U . . .
H21B H 0.510868 0.500401 0.100264 0.054 Uiso 1 1 calc R U . . .
H21C H 0.512939 0.571308 0.075476 0.054 Uiso 1 1 calc R U . . .
C22 C 0.5224(4) 0.8249(2) 0.2518(3) 0.0402(10) Uani 1 1 d . . . . .
C23 C 0.4541(3) 0.77193(19) 0.2128(3) 0.0271(8) Uani 1 1 d . . . . .
C24 C 0.4585(4) 0.7667(2) 0.1298(3) 0.0356(9) Uani 1 1 d . . . . .
H24 H 0.497103 0.796673 0.100388 0.043 Uiso 1 1 calc R U . . .
C25 C 0.4063(3) 0.7179(2) 0.0903(2) 0.0274(8) Uani 1 1 d D . . . .
C26 C 0.4237(5) 0.7116(3) -0.0012(3) 0.0376(11) Uani 0.906(17) 1 d D . P C 1
C27 C 0.0195(3) 0.5509(2) 0.4001(2) 0.0289(8) Uani 1 1 d . . . . .
C28 C 0.0700(3) 0.59889(18) 0.3424(2) 0.0214(7) Uani 1 1 d . . . . .
C29 C 0.0072(3) 0.65145(19) 0.3215(2) 0.0223(7) Uani 1 1 d . . . . .
H29 H -0.068526 0.652307 0.333692 0.027 Uiso 1 1 calc R U . . .
C30 C 0.0545(3) 0.70298(18) 0.2827(2) 0.0206(7) Uani 1 1 d . . . . .
C31 C -0.0219(3) 0.7577(2) 0.2614(2) 0.0282(8) Uani 1 1 d . . . . .
C32 C 0.2819(4) 0.4294(2) 0.1709(3) 0.0402(10) Uani 1 1 d . . . . .
C33 C 0.2481(3) 0.49878(19) 0.1676(2) 0.0267(7) Uani 1 1 d . . . . .
C34 C 0.1512(3) 0.5143(2) 0.1253(3) 0.0329(9) Uani 1 1 d . . . . .
H34 H 0.108973 0.482998 0.100687 0.040 Uiso 1 1 calc R U . . .
C35 C 0.1170(3) 0.57707(17) 0.1198(2) 0.0206(7) Uani 1 1 d . . . . .
C36 C 0.0198(3) 0.5913(2) 0.0618(2) 0.0301(8) Uani 1 1 d . . . . .
C26A C 0.412(2) 0.7222(16) -0.0018(11) 0.0376(11) Uani 0.094(17) 1 d D . P C 2

loop_
_atom_site_aniso_label
_atom_site_aniso_U_11
_atom_site_aniso_U_22
_atom_site_aniso_U_33
_atom_site_aniso_U_23
_atom_site_aniso_U_13
_atom_site_aniso_U_12
Tb01 0.01524(12) 0.01417(12) 0.01525(12) 0.00061(5) -0.00005(7) -0.00076(5)
F1 0.066(3) 0.023(2) 0.050(4) -0.006(2) -0.011(3) 0.017(2)
F1A 0.041(8) 0.041(10) 0.033(5) 0.008(6) -0.005(5) 0.015(7)
F2 0.0237(19) 0.053(6) 0.079(6) 0.023(4) 0.004(2) 0.011(2)
F2A 0.057(11) 0.023(6) 0.067(16) 0.004(10) -0.018(13) 0.002(6)
F3 0.057(4) 0.054(5) 0.029(2) 0.020(2) 0.004(2) 0.019(3)
F3A 0.038(8) 0.026(11) 0.045(11) 0.007(9) 0.018(8) 0.022(6)
F4 0.036(3) 0.068(6) 0.035(3) 0.031(3) -0.010(2) -0.017(4)
F4A 0.022(5) 0.048(15) 0.034(12) 0.017(10) -0.002(6) -0.015(6)
F5 0.0230(18) 0.049(5) 0.052(5) 0.017(3) 0.011(2) -0.001(2)
F5A 0.041(14) 0.031(5) 0.042(12) 0.012(6) 0.011(10) -0.014(8)
F6 0.050(4) 0.032(2) 0.063(5) 0.003(2) 0.008(3) -0.015(3)
F6A 0.038(8) 0.044(10) 0.027(5) 0.010(6) -0.002(5) -0.008(7)
F7 0.070(5) 0.059(5) 0.063(3) -0.033(3) 0.009(3) -0.034(4)
F7A 0.052(7) 0.053(16) 0.090(17) -0.024(12) 0.016(9) -0.034(7)
F8 0.118(7) 0.040(3) 0.089(5) 0.029(3) -0.046(5) -0.046(4)
F8A 0.049(15) 0.050(13) 0.045(6) -0.003(7) -0.005(7) -0.004(12)
F9 0.0390(19) 0.062(4) 0.064(3) -0.004(3) -0.0084(18) -0.020(2)
F9A 0.097(16) 0.025(7) 0.091(15) 0.010(9) -0.026(14) -0.012(10)
F10 0.130(5) 0.051(3) 0.0296(18) 0.0167(17) 0.013(2) -0.026(3)
F11 0.0613(18) 0.069(2) 0.0267(14) -0.0003(14) -0.0085(12) -0.0076(16)
F12 0.068(2) 0.076(4) 0.0336(18) 0.009(2) 0.0189(16) 0.023(2)
F13 0.129(5) 0.037(2) 0.083(3) 0.024(2) 0.020(3) 0.020(3)
F13A 0.129(5) 0.037(2) 0.083(3) 0.024(2) 0.020(3) 0.020(3)
F14 0.041(2) 0.0260(19) 0.160(6) -0.015(3) -0.004(2) 0.0133(15)
F14A 0.041(2) 0.0260(19) 0.160(6) -0.015(3) -0.004(2) 0.0133(15)
F15 0.098(4) 0.031(2) 0.099(3) -0.029(2) -0.049(3) 0.010(2)
F15A 0.098(4) 0.031(2) 0.099(3) -0.029(2) -0.049(3) 0.010(2)
F16 0.0344(15) 0.0388(17) 0.070(2) -0.0130(13) -0.0225(15) 0.0106(11)
F17 0.0432(16) 0.106(3) 0.0291(14) 0.0171(16) -0.0057(11) 0.0006(17)
F18 0.0238(11) 0.0532(17) 0.0528(16) -0.0168(14) -0.0121(11) -0.0027(11)
O1 0.0443(17) 0.0303(16) 0.0354(16) 0.0128(13) 0.0096(13) 0.0145(13)
O2 0.0212(12) 0.0206(13) 0.0273(13) 0.0051(11) 0.0037(10) 0.0018(10)
O3 0.0301(13) 0.0287(14) 0.0201(12) 0.0041(11) -0.0012(10) -0.0050(11)
O4 0.0238(12) 0.0204(13) 0.0244(13) 0.0023(10) 0.0007(10) -0.0035(10)
O5 0.0203(11) 0.0152(12) 0.0250(12) 0.0009(10) 0.0034(9) 0.0042(9)
O6 0.0176(11) 0.0154(12) 0.0234(12) 0.0031(9) 0.0024(9) -0.0001(9)
O7 0.0240(12) 0.0228(13) 0.0241(13) -0.0010(11) -0.0039(10) 0.0001(11)
O8 0.0220(12) 0.0186(12) 0.0243(12) -0.0042(10) -0.0033(9) 0.0022(10)
N1 0.0229(14) 0.0261(16) 0.0185(14) 0.0019(12) 0.0023(11) 0.0042(12)
N2 0.0164(13) 0.0217(14) 0.0187(13) 0.0015(11) 0.0011(10) 0.0005(11)
N3 0.0197(13) 0.0220(15) 0.0223(14) 0.0038(12) 0.0018(11) -0.0015(11)
N4 0.0161(12) 0.0239(15) 0.0154(13) 0.0007(11) -0.0021(10) 0.0018(11)
C6 0.059(3) 0.031(2) 0.042(3) 0.0063(19) 0.022(2) 0.008(2)
N6 0.0250(15) 0.0179(14) 0.0200(14) -0.0007(11) 0.0007(11) -0.0010(12)
C1 0.0144(14) 0.0226(17) 0.0173(15) 0.0014(12) 0.0000(11) 0.0000(12)
C2 0.0160(14) 0.0268(18) 0.0145(14) 0.0011(13) -0.0028(11) 0.0039(13)
C3 0.0191(15) 0.0281(18) 0.0177(15) 0.0017(13) 0.0010(12) 0.0035(14)
C4 0.0174(15) 0.0251(18) 0.0209(16) 0.0042(13) -0.0005(12) 0.0025(13)
C5 0.0207(16) 0.0281(19) 0.0287(18) 0.0080(15) 0.0010(13) 0.0011(15)
N5 0.0252(15) 0.0343(19) 0.0251(16) 0.0089(14) -0.0026(12) -0.0103(14)
C7 0.034(2) 0.039(2) 0.030(2) 0.0128(17) -0.0044(17) -0.0124(18)
C8 0.048(3) 0.036(2) 0.047(3) 0.022(2) 0.001(2) -0.001(2)
C9 0.080(4) 0.031(3) 0.058(3) 0.011(2) 0.026(3) 0.004(3)
C10 0.0181(16) 0.031(2) 0.0138(16) -0.0002(12) -0.0025(12) 0.0010(13)
C11 0.033(2) 0.039(2) 0.0163(17) -0.0029(15) -0.0001(15) 0.0092(17)
C12 0.039(2) 0.040(2) 0.0208(18) -0.0091(16) 0.0017(15) 0.0057(18)
C13 0.036(2) 0.027(2) 0.0273(19) -0.0092(15) 0.0011(15) 0.0016(17)
C14 0.0329(19) 0.0207(18) 0.0247(18) -0.0044(14) 0.0004(14) 0.0000(15)
C15 0.0198(15) 0.0222(17) 0.0165(15) 0.0011(13) -0.0006(12) 0.0017(13)
C16 0.0213(16) 0.030(2) 0.0204(17) 0.0042(14) 0.0054(13) 0.0047(14)
C17 0.0215(16) 0.0283(19) 0.0220(17) 0.0018(14) 0.0055(13) 0.0064(14)
C18 0.047(2) 0.039(2) 0.030(2) -0.0027(18) 0.0107(18) 0.017(2)
C19 0.0209(17) 0.046(3) 0.039(2) 0.0066(18) -0.0021(16) 0.0057(17)
C20 0.0299(19) 0.033(2) 0.045(2) 0.0104(19) 0.0178(17) 0.0041(17)
C21 0.039(2) 0.048(3) 0.0214(19) -0.0019(18) -0.0018(16) 0.014(2)
C22 0.045(2) 0.033(2) 0.043(2) 0.0041(18) -0.0035(19) -0.0170(19)
C23 0.0247(17) 0.0220(18) 0.0346(19) 0.0049(15) -0.0008(14) -0.0029(14)
C24 0.039(2) 0.036(2) 0.032(2) 0.0101(17) 0.0038(17) -0.0130(18)
C25 0.0279(18) 0.034(2) 0.0206(17) 0.0106(15) 0.0002(14) 0.0017(15)
C26 0.047(3) 0.042(3) 0.0235(19) 0.0103(18) 0.0010(16) -0.002(2)
C27 0.0198(16) 0.035(2) 0.0322(19) 0.0076(16) 0.0003(14) -0.0077(15)
C28 0.0207(15) 0.0262(18) 0.0173(15) 0.0014(13) 0.0007(12) -0.0038(13)
C29 0.0216(17) 0.0256(17) 0.0196(17) -0.0004(14) -0.0006(13) 0.0007(14)
C30 0.0216(15) 0.0221(17) 0.0179(16) -0.0019(13) -0.0018(12) 0.0025(13)
C31 0.0291(18) 0.029(2) 0.0265(18) 0.0027(15) 0.0009(14) 0.0044(15)
C32 0.041(2) 0.0207(19) 0.059(3) -0.0050(18) -0.0117(19) 0.0005(17)
C33 0.0279(17) 0.0249(18) 0.0272(18) -0.0025(15) -0.0018(14) -0.0007(14)
C34 0.0299(19) 0.0240(19) 0.045(2) -0.0110(17) -0.0115(17) 0.0010(16)
C35 0.0188(15) 0.0223(17) 0.0208(16) -0.0021(13) -0.0014(12) -0.0003(13)
C36 0.0228(17) 0.040(2) 0.0270(19) -0.0055(17) -0.0043(14) 0.0024(16)
C26A 0.047(3) 0.042(3) 0.0235(19) 0.0103(18) 0.0010(16) -0.002(2)

loop_
_atom_type_symbol
_atom_type_description
_atom_type_scat_dispersion_real
_atom_type_scat_dispersion_imag
_atom_type_scat_source
C C 0.0033 0.0016 'International Tables Vol C Tables 4.2.6.8 and 6.1.1.4'
H H 0.0000 0.0000 'International Tables Vol C Tables 4.2.6.8 and 6.1.1.4'
F F 0.0171 0.0103 'International Tables Vol C Tables 4.2.6.8 and 6.1.1.4'
N N 0.0061 0.0033 'International Tables Vol C Tables 4.2.6.8 and 6.1.1.4'
O O 0.0106 0.0060 'International Tables Vol C Tables 4.2.6.8 and 6.1.1.4'
Tb Tb -0.1723 4.1537 'International Tables Vol C Tables 4.2.6.8 and 6.1.1.4'

loop_
_geom_angle_atom_site_label_1
_geom_angle_atom_site_label_2
_geom_angle_atom_site_label_3
_geom_angle
O6 Tb01 O4 138.12(9)
O6 Tb01 O2 132.72(9)
O4 Tb01 O2 72.97(9)
O6 Tb01 O3 140.96(9)
O4 Tb01 O3 71.66(9)
O2 Tb01 O3 70.88(9)
O6 Tb01 O8 74.13(9)
O4 Tb01 O8 145.41(9)
O2 Tb01 O8 73.93(9)
O3 Tb01 O8 88.27(10)
O6 Tb01 O5 73.88(8)
O4 Tb01 O5 79.66(9)
O2 Tb01 O5 151.68(9)
O3 Tb01 O5 93.89(9)
O8 Tb01 O5 130.90(9)
O6 Tb01 O7 75.07(9)
O4 Tb01 O7 122.09(9)
O2 Tb01 O7 123.88(9)
O3 Tb01 O7 66.18(9)
O8 Tb01 O7 70.45(9)
O5 Tb01 O7 65.94(9)
O6 Tb01 N6 70.29(9)
O4 Tb01 N6 71.29(9)
O2 Tb01 N6 104.03(9)
O3 Tb01 N6 142.36(10)
O8 Tb01 N6 127.17(9)
O5 Tb01 N6 73.16(9)
O7 Tb01 N6 132.02(9)
O6 Tb01 N4 71.12(8)
O4 Tb01 N4 103.54(9)
O2 Tb01 N4 66.18(9)
O3 Tb01 N4 136.02(9)
O8 Tb01 N4 71.45(9)
O5 Tb01 N4 129.04(9)
O7 Tb01 N4 134.36(9)
N6 Tb01 N4 60.84(10)
N2 O2 Tb01 129.0(2)
C25 O3 Tb01 135.1(3)
C23 O4 Tb01 135.7(3)
C30 O5 Tb01 131.6(2)
C28 O6 Tb01 133.6(2)
C35 O7 Tb01 135.4(2)
C33 O8 Tb01 135.8(2)
O1 N1 C15 127.9(3)
O1 N1 C17 119.9(3)
C15 N1 C17 111.5(3)
O2 N2 C15 128.1(3)
O2 N2 C16 118.8(3)
C15 N2 C16 112.7(3)
C1 N3 C4 117.0(3)
C1 N4 C2 115.7(3)
C1 N4 Tb01 122.5(2)
C2 N4 Tb01 113.8(2)
C9 C6 C5 118.6(5)
C9 C6 H6 120.7
C5 C6 H6 120.7
C10 N6 C14 117.9(3)
C10 N6 Tb01 119.8(2)
C14 N6 Tb01 121.6(2)
N3 C1 N4 126.6(3)
N3 C1 C15 116.7(3)
N4 C1 C15 116.6(3)
N4 C2 C3 121.4(3)
N4 C2 C10 115.1(3)
C3 C2 C10 123.5(3)
C2 C3 C4 117.5(3)
C2 C3 H3 121.3
C4 C3 H3 121.3
N3 C4 C3 120.9(3)
N3 C4 C5 115.7(3)
C3 C4 C5 123.4(3)
N5 C5 C6 123.2(4)
N5 C5 C4 116.7(4)
C6 C5 C4 120.1(4)
C7 N5 C5 116.7(4)
N5 C7 C8 124.0(5)
N5 C7 H7 118.0
C8 C7 H7 118.0
C9 C8 C7 118.6(4)
C9 C8 H8 120.7
C7 C8 H8 120.7
C8 C9 C6 118.8(5)
C8 C9 H9 120.6
C6 C9 H9 120.6
N6 C10 C11 122.4(4)
N6 C10 C2 115.2(3)
C11 C10 C2 122.2(3)
C12 C11 C10 119.2(4)
C12 C11 H11 120.4
C10 C11 H11 120.4
C11 C12 C13 119.3(4)
C11 C12 H12 120.3
C13 C12 H12 120.3
C12 C13 C14 118.2(4)
C12 C13 H13 120.9
C14 C13 H13 120.9
N6 C14 C13 123.0(4)
N6 C14 H14 118.5
C13 C14 H14 118.5
N2 C15 N1 108.9(3)
N2 C15 C1 125.7(3)
N1 C15 C1 125.1(3)
N2 C16 C20 109.4(3)
N2 C16 C21 105.3(3)
C20 C16 C21 110.2(4)
N2 C16 C17 100.5(3)
C20 C16 C17 116.6(3)
C21 C16 C17 113.6(4)
N1 C17 C18 109.7(3)
N1 C17 C19 104.9(3)
C18 C17 C19 111.0(3)
N1 C17 C16 101.2(3)
C18 C17 C16 115.9(3)
C19 C17 C16 113.0(4)
C17 C18 H18A 109.5
C17 C18 H18B 109.5
H18A C18 H18B 109.5
C17 C18 H18C 109.5
H18A C18 H18C 109.5
H18B C18 H18C 109.5
C17 C19 H19A 109.5
C17 C19 H19B 109.5
H19A C19 H19B 109.5
C17 C19 H19C 109.5
H19A C19 H19C 109.5
H19B C19 H19C 109.5
C16 C20 H20A 109.5
C16 C20 H20B 109.5
H20A C20 H20B 109.5
C16 C20 H20C 109.5
H20A C20 H20C 109.5
H20B C20 H20C 109.5
C16 C21 H21A 109.5
C16 C21 H21B 109.5
H21A C21 H21B 109.5
C16 C21 H21C 109.5
H21A C21 H21C 109.5
H21B C21 H21C 109.5
F7 C22 F8 109.7(8)
F7A C22 F8A 109(2)
F7 C22 F9 105.7(6)
F8 C22 F9 105.5(5)
F7A C22 F9A 105.3(15)
F8A C22 F9A 100(2)
F7A C22 C23 117.6(13)
F7 C22 C23 113.4(6)
F8 C22 C23 113.6(5)
F8A C22 C23 118(3)
F9 C22 C23 108.2(5)
F9A C22 C23 104.9(18)
O4 C23 C24 127.8(4)
O4 C23 C22 115.1(4)
C24 C23 C22 117.1(4)
C25 C24 C23 120.9(4)
C25 C24 H24 119.5
C23 C24 H24 119.5
O3 C25 C24 128.4(4)
O3 C25 C26A 117.6(8)
C24 C25 C26A 113.8(9)
O3 C25 C26 113.2(4)
C24 C25 C26 118.1(4)
F10 C26 F11 107.5(5)
F10 C26 F12 107.3(5)
F11 C26 F12 105.8(5)
F10 C26 C25 113.7(4)
F11 C26 C25 111.4(4)
F12 C26 C25 110.8(4)
F4A C27 F5A 111(3)
F4 C27 F6 107.9(6)
F4 C27 F5 108.3(8)
F6 C27 F5 106.3(7)
F4A C27 F6A 107(3)
F5A C27 F6A 105(2)
F4A C27 C28 117(3)
F5A C27 C28 111.7(18)
F4 C27 C28 110.6(6)
F6 C27 C28 110.4(6)
F5 C27 C28 113.1(9)
F6A C27 C28 104(2)
O6 C28 C29 128.2(3)
O6 C28 C27 113.1(3)
C29 C28 C27 118.6(3)
C28 C29 C30 121.9(3)
C28 C29 H29 119.1
C30 C29 H29 119.1
O5 C30 C29 128.6(3)
O5 C30 C31 113.7(3)
C29 C30 C31 117.7(3)
F1 C31 F3 107.7(5)
F3A C31 F1A 106(2)
F3A C31 F2A 107(2)
F1A C31 F2A 103.9(17)
F1 C31 F2 106.5(6)
F3 C31 F2 106.3(7)
F3A C31 C30 118(2)
F1 C31 C30 110.5(5)
F3 C31 C30 112.4(5)
F1A C31 C30 105.4(17)
F2A C31 C30 115.3(17)
F2 C31 C30 113.1(7)
F15A C32 F14A 108.7(14)
F13 C32 F14 105.9(5)
F13 C32 F15 107.3(5)
F14 C32 F15 106.4(5)
F15A C32 F13A 105.0(13)
F14A C32 F13A 105.0(13)
F15A C32 C33 115.4(9)
F13 C32 C33 110.6(4)
F14A C32 C33 113.9(9)
F14 C32 C33 111.9(4)
F15 C32 C33 114.2(4)
F13A C32 C33 107.9(9)
O8 C33 C34 128.0(4)
O8 C33 C32 114.2(3)
C34 C33 C32 117.8(4)
C33 C34 C35 120.1(4)
C33 C34 H34 119.9
C35 C34 H34 119.9
O7 C35 C34 128.1(3)
O7 C35 C36 115.2(3)
C34 C35 C36 116.7(3)
F16 C36 F17 108.1(4)
F16 C36 F18 106.7(3)
F17 C36 F18 106.6(4)
F16 C36 C35 111.2(3)
F17 C36 C35 110.5(3)
F18 C36 C35 113.5(4)
F12A C26A F10A 106.2(17)
F12A C26A F11 107(3)
F10A C26A F11 116(3)
F12A C26A C25 112(3)
F10A C26A C25 103(2)
F11 C26A C25 112.5(13)

loop_
_geom_bond_atom_site_label_1
_geom_bond_atom_site_label_2
_geom_bond_distance
Tb01 O6 2.361(2)
Tb01 O4 2.368(3)
Tb01 O2 2.374(2)
Tb01 O3 2.382(3)
Tb01 O8 2.384(3)
Tb01 O5 2.392(2)
Tb01 O7 2.432(3)
Tb01 N6 2.595(3)
Tb01 N4 2.642(3)
F1 C31 1.323(7)
F1A C31 1.34(3)
F2 C31 1.353(8)
F2A C31 1.34(3)
F3 C31 1.323(8)
F3A C31 1.29(3)
F4 C27 1.318(10)
F4A C27 1.26(4)
F5 C27 1.344(9)
F5A C27 1.29(3)
F6 C27 1.333(9)
F6A C27 1.37(3)
F7 C22 1.292(9)
F7A C22 1.26(2)
F8 C22 1.311(7)
F8A C22 1.35(4)
F9 C22 1.361(7)
F9A C22 1.40(3)
F10 C26 1.309(6)
F10A C26A 1.316(15)
F11 C26A 1.316(15)
F11 C26 1.328(6)
F12 C26 1.334(6)
F12A C26A 1.314(15)
F13 C32 1.302(7)
F13A C32 1.35(2)
F14 C32 1.312(6)
F14A C32 1.302(18)
F15 C32 1.315(6)
F15A C32 1.272(18)
F16 C36 1.326(5)
F17 C36 1.327(5)
F18 C36 1.333(5)
O1 N1 1.262(4)
O2 N2 1.294(4)
O3 C25 1.246(5)
O4 C23 1.249(5)
O5 C30 1.243(4)
O6 C28 1.249(4)
O7 C35 1.237(5)
O8 C33 1.258(5)
N1 C15 1.361(5)
N1 C17 1.505(5)
N2 C15 1.331(5)
N2 C16 1.507(4)
N3 C1 1.317(5)
N3 C4 1.347(5)
N4 C1 1.339(5)
N4 C2 1.351(4)
C6 C9 1.377(7)
C6 C5 1.396(7)
C6 H6 0.9300
N6 C10 1.344(5)
N6 C14 1.344(5)
C1 C15 1.480(5)
C2 C3 1.384(5)
C2 C10 1.479(5)
C3 C4 1.389(5)
C3 H3 0.9300
C4 C5 1.480(5)
C5 N5 1.339(5)
N5 C7 1.327(6)
C7 C8 1.388(8)
C7 H7 0.9300
C8 C9 1.373(8)
C8 H8 0.9300
C9 H9 0.9300
C10 C11 1.393(5)
C11 C12 1.374(6)
C11 H11 0.9300
C12 C13 1.388(6)
C12 H12 0.9300
C13 C14 1.393(5)
C13 H13 0.9300
C14 H14 0.9300
C16 C20 1.511(6)
C16 C21 1.533(6)
C16 C17 1.555(5)
C17 C18 1.512(6)
C17 C19 1.537(6)
C18 H18A 0.9600
C18 H18B 0.9600
C18 H18C 0.9600
C19 H19A 0.9600
C19 H19B 0.9600
C19 H19C 0.9600
C20 H20A 0.9600
C20 H20B 0.9600
C20 H20C 0.9600
C21 H21A 0.9600
C21 H21B 0.9600
C21 H21C 0.9600
C22 C23 1.534(6)
C23 C24 1.389(6)
C24 C25 1.378(6)
C24 H24 0.9300
C25 C26A 1.539(19)
C25 C26 1.545(6)
C27 C28 1.533(5)
C28 C29 1.392(5)
C29 C30 1.398(5)
C29 H29 0.9300
C30 C31 1.523(5)
C32 C33 1.534(6)
C33 C34 1.390(6)
C34 C35 1.403(6)
C34 H34 0.9300
C35 C36 1.535(5)
